data_2235498
loop_
_publ_author_name
'W\"ohlert, Susanne'
'Jess, Inke'
'N\"ather, Christian'

_publ_section_title
;
 Bis(methanol-1\k<i>O</i>)tetra-\m-pyridazine-1:2\k^4^<i>N</i>:<i>N</i>';2:3\k^4^<i>N</i>:<i>N</i>'-di-\m-thiocyanato-1:2\k^2^<i>N</i>:<i>N</i>;2:3\k^2^<i>N</i>:<i>N</i>-tetrathiocyanato-1\k^2^<i>N</i>,3\k^2^<i>N</i>-trinickel(II)
 methanol tetrasolvate
;
_journal_coeditor_code HP2040
_journal_issue 7
_journal_name_full 'Acta Crystallographica Section E'
_journal_page_first m940
_journal_page_last m941
_journal_paper_doi 10.1107/S1600536812026864
_journal_volume 68
_journal_year 2012
_chemical_formula_iupac '[Ni3 (N C S)6 (C4 H4 N2)4 (C H4 O)2], 4C H4 O'
_chemical_formula_moiety 'C24 H24 N14 Ni3 O2 S6, 4(C H4 O)'
_chemical_formula_sum 'C28 H40 N14 Ni3 O6 S6'
_chemical_formula_weight 1037.23
_chemical_name_systematic
;
Bis(methanol-1\k<i>O</i>)tetra-\m-pyridazine-
1:2\k^4^<i>N</i>:<i>N</i>';2:3\k^4^<i>N</i>:<i>N</i>'-di-\m-thiocyanato-
1:2\k^2^<i>N</i>:<i>N</i>;2:3\k^2^<i>N</i>:<i>N</i>-tetrathiocyanato-
1\k^2^<i>N</i>,3\k^2^<i>N</i>-trinickel(II) methanol tetrasolvate
;
_space_group_IT_number 61
_symmetry_cell_setting orthorhombic
_symmetry_space_group_name_Hall '-P 2ac 2ab'
_symmetry_space_group_name_H-M 'P b c a'
_atom_sites_solution_hydrogens geom
_atom_sites_solution_primary direct
_atom_sites_solution_secondary difmap
_audit_creation_method SHELXL-97
_cell_angle_alpha 90.00
_cell_angle_beta 90.00
_cell_angle_gamma 90.00
_cell_formula_units_Z 4
_cell_length_a 17.6689(12)
_cell_length_b 15.0760(7)
_cell_length_c 17.9479(10)
_cell_measurement_reflns_used 31891
_cell_measurement_temperature 200(2)
_cell_measurement_theta_max 25.00
_cell_measurement_theta_min 2.55
_cell_volume 4780.9(5)
_computing_cell_refinement 'X-AREA (Stoe & Cie, 2008)'
_computing_data_collection 'X-AREA (Stoe & Cie, 2008)'
_computing_data_reduction 'X-AREA (Stoe & Cie, 2008)'
_computing_molecular_graphics 'XP in SHELXTL (Sheldrick, 2008) and DIAMOND (Brandenburg, 2011)'
_computing_publication_material 'XCIF in SHELXTL (Sheldrick, 2008)'
_computing_structure_refinement 'SHELXL97 (Sheldrick, 2008)'
_computing_structure_solution 'SHELXS97 (Sheldrick, 2008)'
_diffrn_ambient_temperature 200(2)
_diffrn_measured_fraction_theta_full 0.972
_diffrn_measured_fraction_theta_max 0.972
_diffrn_measurement_device_type 'Stoe IPDS-1'
_diffrn_measurement_method 'phi scan'
_diffrn_radiation_monochromator graphite
_diffrn_radiation_source 'fine-focus sealed tube'
_diffrn_radiation_type MoK\a
_diffrn_radiation_wavelength 0.71073
_diffrn_reflns_av_R_equivalents 0.0654
_diffrn_reflns_av_sigmaI/netI 0.0324
_diffrn_reflns_limit_h_max 21
_diffrn_reflns_limit_h_min -21
_diffrn_reflns_limit_k_max 16
_diffrn_reflns_limit_k_min -17
_diffrn_reflns_limit_l_max 21
_diffrn_reflns_limit_l_min -21
_diffrn_reflns_number 31891
_diffrn_reflns_theta_full 25.00
_diffrn_reflns_theta_max 25.00
_diffrn_reflns_theta_min 2.55
_diffrn_standards_decay_% 0
_diffrn_standards_interval_time 0
_diffrn_standards_number 0
_exptl_absorpt_coefficient_mu 1.482
_exptl_absorpt_correction_T_max 0.8179
_exptl_absorpt_correction_T_min 0.7461
_exptl_absorpt_correction_type numerical
_exptl_absorpt_process_details '(X-SHAPE and X-RED32; Stoe & Cie, 2008)'
_exptl_crystal_colour green
_exptl_crystal_density_diffrn 1.441
_exptl_crystal_density_method 'not measured'
_exptl_crystal_description block
_exptl_crystal_F_000 2136
_exptl_crystal_size_max 0.1274
_exptl_crystal_size_mid 0.0909
_exptl_crystal_size_min 0.0724
_refine_diff_density_max 0.343
_refine_diff_density_min -0.522
_refine_ls_extinction_coef 0.0022(4)
_refine_ls_extinction_expression Fc^*^=kFc[1+0.001xFc^2^\l^3^/sin(2\q)]^-1/4^
_refine_ls_extinction_method 'SHELXL97 (Sheldrick, 2008)'
_refine_ls_goodness_of_fit_ref 1.053
_refine_ls_hydrogen_treatment constr
_refine_ls_matrix_type full
_refine_ls_number_parameters 263
_refine_ls_number_reflns 4093
_refine_ls_number_restraints 0
_refine_ls_restrained_S_all 1.053
_refine_ls_R_factor_all 0.0580
_refine_ls_R_factor_gt 0.0408
_refine_ls_shift/su_max 0.000
_refine_ls_shift/su_mean 0.000
_refine_ls_structure_factor_coef Fsqd
_refine_ls_weighting_details 'calc w=1/[\s^2^(Fo^2^)+(0.0580P)^2^+2.6878P] where P=(Fo^2^+2Fc^2^)/3'
_refine_ls_weighting_scheme calc
_refine_ls_wR_factor_gt 0.0978
_refine_ls_wR_factor_ref 0.1062
_reflns_number_gt 3190
_reflns_number_total 4093
_reflns_threshold_expression I>2sigma(I)
_cod_data_source_file hp2040.cif
_cod_data_source_block I
_cod_database_code 2235498
_cod_database_fobs_code 2235498

loop_
_symmetry_equiv_pos_as_xyz
'x, y, z'
'-x+1/2, -y, z+1/2'
'-x, y+1/2, -z+1/2'
'x+1/2, -y+1/2, -z'
'-x, -y, -z'
'x-1/2, y, -z-1/2'
'x, -y-1/2, z-1/2'
'-x-1/2, y-1/2, z'

loop_
_atom_site_type_symbol
_atom_site_label
_atom_site_fract_x
_atom_site_fract_y
_atom_site_fract_z
_atom_site_U_iso_or_equiv
_atom_site_adp_type
_atom_site_calc_flag
_atom_site_refinement_flags
_atom_site_occupancy
_atom_site_symmetry_multiplicity
Ni Ni1 0.34256(2) 0.62044(3) 0.48362(3) 0.03445(16) Uani d . 1 1
Ni Ni2 0.5000 0.5000 0.5000 0.02852(17) Uani d S 1 2
N N1 0.28878(17) 0.7219(2) 0.5360(2) 0.0472(8) Uani d . 1 1
C C1 0.2580(2) 0.7648(3) 0.5794(2) 0.0458(9) Uani d . 1 1
S S1 0.21556(8) 0.82484(12) 0.64235(8) 0.0843(5) Uani d . 1 1
N N2 0.40392(14) 0.51597(19) 0.43107(17) 0.0323(6) Uani d . 1 1
C C2 0.38567(18) 0.4742(3) 0.3823(2) 0.0404(9) Uani d . 1 1
S S2 0.36077(8) 0.41172(10) 0.31352(7) 0.0706(4) Uani d . 1 1
N N3 0.24364(17) 0.5553(2) 0.46794(19) 0.0472(8) Uani d . 1 1
C C3 0.1898(2) 0.5208(3) 0.44548(19) 0.0376(8) Uani d . 1 1
S S3 0.11289(6) 0.47346(8) 0.41480(6) 0.0539(3) Uani d . 1 1
N N10 0.36318(14) 0.5577(2) 0.58671(16) 0.0340(7) Uani d . 1 1
N N11 0.42715(14) 0.50917(19) 0.59358(16) 0.0322(6) Uani d . 1 1
C C10 0.3176(2) 0.5655(3) 0.6453(2) 0.0434(9) Uani d . 1 1
H H10 0.2721 0.5982 0.6397 0.052 Uiso calc R 1 1
C C11 0.3333(2) 0.5282(3) 0.7143(2) 0.0500(10) Uani d . 1 1
H H11 0.3003 0.5367 0.7556 0.060 Uiso calc R 1 1
C C12 0.3977(2) 0.4789(3) 0.7208(2) 0.0471(10) Uani d . 1 1
H H12 0.4109 0.4513 0.7666 0.057 Uiso calc R 1 1
C C13 0.4432(2) 0.4704(3) 0.65802(19) 0.0381(8) Uani d . 1 1
H H13 0.4878 0.4354 0.6614 0.046 Uiso calc R 1 1
N N20 0.44811(15) 0.6868(2) 0.49603(16) 0.0351(6) Uani d . 1 1
N N21 0.51239(15) 0.63848(19) 0.49894(15) 0.0319(6) Uani d . 1 1
C C20 0.4517(2) 0.7741(3) 0.4989(2) 0.0448(9) Uani d . 1 1
H H20 0.4059 0.8070 0.4978 0.054 Uiso calc R 1 1
C C21 0.5200(2) 0.8203(3) 0.5035(2) 0.0516(10) Uani d . 1 1
H H21 0.5210 0.8833 0.5049 0.062 Uiso calc R 1 1
C C22 0.5851(2) 0.7719(3) 0.5060(2) 0.0459(9) Uani d . 1 1
H H22 0.6331 0.7998 0.5096 0.055 Uiso calc R 1 1
C C23 0.57830(18) 0.6801(2) 0.50301(19) 0.0361(8) Uani d . 1 1
H H23 0.6232 0.6454 0.5039 0.043 Uiso calc R 1 1
O O1 0.33376(15) 0.6840(2) 0.38195(16) 0.0551(8) Uani d . 1 1
H H1O1 0.3691 0.6885 0.3509 0.083 Uiso d R 1 1
C C30 0.2715(3) 0.7345(4) 0.3553(3) 0.0757(16) Uani d . 1 1
H H30A 0.2612 0.7833 0.3899 0.114 Uiso calc R 1 1
H H30B 0.2268 0.6964 0.3516 0.114 Uiso calc R 1 1
H H30C 0.2837 0.7586 0.3060 0.114 Uiso calc R 1 1
O O2 0.4433(2) 0.8203(3) 0.7794(2) 0.0830(12) Uani d . 1 1
H H1O2 0.4144 0.8368 0.7449 0.125 Uiso d R 1 1
C C31 0.4798(6) 0.7414(7) 0.7589(6) 0.175(5) Uani d . 1 1
H H31A 0.5099 0.7515 0.7139 0.263 Uiso calc R 1 1
H H31B 0.4419 0.6953 0.7492 0.263 Uiso calc R 1 1
H H31C 0.5131 0.7221 0.7995 0.263 Uiso calc R 1 1
O O3 0.3907(4) 0.8965(6) 0.6541(4) 0.155(3) Uani d . 1 1
H H1O3 0.3461 0.8779 0.6501 0.232 Uiso d R 1 1
C C32 0.4027(5) 0.9850(8) 0.6309(5) 0.139(4) Uani d . 1 1
H H32A 0.3727 1.0251 0.6622 0.209 Uiso calc R 1 1
H H32B 0.3871 0.9915 0.5788 0.209 Uiso calc R 1 1
H H32C 0.4564 0.9998 0.6358 0.209 Uiso calc R 1 1

loop_
_atom_site_aniso_label
_atom_site_aniso_U_11
_atom_site_aniso_U_22
_atom_site_aniso_U_33
_atom_site_aniso_U_12
_atom_site_aniso_U_13
_atom_site_aniso_U_23
Ni1 0.0228(2) 0.0333(3) 0.0473(3) 0.00354(17) -0.00013(17) -0.00294(19)
Ni2 0.0208(3) 0.0264(3) 0.0384(3) 0.0023(2) 0.0014(2) -0.0010(2)
N1 0.0294(15) 0.042(2) 0.070(2) 0.0081(14) -0.0004(15) -0.0047(16)
C1 0.0334(18) 0.041(3) 0.063(2) 0.0136(17) -0.0067(17) -0.0058(19)
S1 0.0679(8) 0.1127(13) 0.0722(8) 0.0446(8) -0.0053(6) -0.0333(8)
N2 0.0231(13) 0.0239(16) 0.0501(18) 0.0047(11) 0.0058(12) 0.0018(13)
C2 0.0242(17) 0.046(2) 0.050(2) 0.0069(15) 0.0033(15) 0.0134(19)
S2 0.0730(8) 0.0795(10) 0.0592(7) -0.0096(7) -0.0096(6) -0.0177(6)
N3 0.0301(16) 0.051(2) 0.060(2) -0.0013(14) -0.0017(14) -0.0052(16)
C3 0.0341(18) 0.036(2) 0.0425(19) 0.0008(16) 0.0020(15) 0.0024(15)
S3 0.0455(6) 0.0616(8) 0.0546(6) -0.0195(5) -0.0071(4) 0.0018(5)
N10 0.0232(13) 0.0337(18) 0.0451(16) 0.0009(11) 0.0038(11) -0.0057(12)
N11 0.0244(13) 0.0290(17) 0.0430(15) 0.0017(11) 0.0010(11) -0.0024(12)
C10 0.0339(18) 0.046(2) 0.051(2) 0.0026(16) 0.0093(16) -0.0062(17)
C11 0.047(2) 0.054(3) 0.049(2) -0.0013(19) 0.0137(17) -0.0095(18)
C12 0.046(2) 0.057(3) 0.0386(19) -0.0019(19) 0.0024(16) -0.0018(17)
C13 0.0321(17) 0.039(2) 0.0428(19) 0.0007(15) 0.0031(15) 0.0005(15)
N20 0.0281(14) 0.0290(18) 0.0481(17) 0.0037(12) -0.0010(12) -0.0002(12)
N21 0.0214(13) 0.0326(16) 0.0415(15) 0.0031(11) 0.0010(11) 0.0007(11)
C20 0.0324(18) 0.030(2) 0.072(3) 0.0039(14) 0.0003(17) 0.0004(18)
C21 0.046(2) 0.030(2) 0.079(3) -0.0041(17) -0.003(2) 0.0016(18)
C22 0.0332(18) 0.037(2) 0.067(3) -0.0069(15) -0.0010(17) 0.0002(18)
C23 0.0241(16) 0.034(2) 0.050(2) -0.0011(13) 0.0007(14) 0.0031(15)
O1 0.0385(15) 0.065(2) 0.0616(17) 0.0151(13) 0.0002(12) 0.0150(14)
C30 0.052(3) 0.101(5) 0.074(3) 0.032(3) -0.011(2) 0.019(3)
O2 0.063(2) 0.092(3) 0.094(3) -0.019(2) 0.0164(19) -0.035(2)
C31 0.180(10) 0.115(8) 0.231(12) 0.009(7) 0.093(9) -0.047(8)
O3 0.107(4) 0.235(9) 0.122(5) -0.031(5) -0.010(4) -0.054(5)
C32 0.080(5) 0.248(13) 0.090(5) -0.007(7) 0.005(4) -0.025(7)

loop_
_atom_type_symbol
_atom_type_description
_atom_type_scat_dispersion_real
_atom_type_scat_dispersion_imag
_atom_type_scat_source
C C 0.0033 0.0016 'International Tables Vol C Tables 4.2.6.8 and 6.1.1.4'
H H 0.0000 0.0000 'International Tables Vol C Tables 4.2.6.8 and 6.1.1.4'
N N 0.0061 0.0033 'International Tables Vol C Tables 4.2.6.8 and 6.1.1.4'
S S 0.1246 0.1234 'International Tables Vol C Tables 4.2.6.8 and 6.1.1.4'
Ni Ni 0.3393 1.1124 'International Tables Vol C Tables 4.2.6.8 and 6.1.1.4'
O O 0.0106 0.0060 'International Tables Vol C Tables 4.2.6.8 and 6.1.1.4'

loop_
_geom_angle_atom_site_label_1
_geom_angle_atom_site_label_2
_geom_angle_atom_site_label_3
_geom_angle_site_symmetry_1
_geom_angle_site_symmetry_3
_geom_angle
N3 Ni1 N1 . . 91.48(13)
N3 Ni1 O1 . . 92.14(13)
N1 Ni1 O1 . . 91.36(13)
N3 Ni1 N10 . . 93.07(13)
N1 Ni1 N10 . . 90.74(13)
O1 Ni1 N10 . . 174.33(10)
N3 Ni1 N20 . . 177.73(13)
N1 Ni1 N20 . . 90.42(12)
O1 Ni1 N20 . . 86.57(11)
N10 Ni1 N20 . . 88.15(11)
N3 Ni1 N2 . . 91.10(12)
N1 Ni1 N2 . . 177.27(12)
O1 Ni1 N2 . . 89.45(11)
N10 Ni1 N2 . . 88.22(11)
N20 Ni1 N2 . . 87.02(11)
N21 Ni2 N21 5_666 . 180.0
N21 Ni2 N2 5_666 . 91.99(11)
N21 Ni2 N2 . . 88.01(11)
N21 Ni2 N2 5_666 5_666 88.01(11)
N21 Ni2 N2 . 5_666 91.99(11)
N2 Ni2 N2 . 5_666 180.0
N21 Ni2 N11 5_666 5_666 90.32(10)
N21 Ni2 N11 . 5_666 89.68(10)
N2 Ni2 N11 . 5_666 91.80(11)
N2 Ni2 N11 5_666 5_666 88.20(11)
N21 Ni2 N11 5_666 . 89.68(10)
N21 Ni2 N11 . . 90.32(10)
N2 Ni2 N11 . . 88.20(11)
N2 Ni2 N11 5_666 . 91.80(11)
N11 Ni2 N11 5_666 . 180.0000(10)
C1 N1 Ni1 . . 163.4(4)
N1 C1 S1 . . 178.9(4)
C2 N2 Ni2 . . 128.4(3)
C2 N2 Ni1 . . 127.7(3)
Ni2 N2 Ni1 . . 103.51(13)
N2 C2 S2 . . 178.2(4)
C3 N3 Ni1 . . 167.6(3)
N3 C3 S3 . . 178.8(4)
C10 N10 N11 . . 118.8(3)
C10 N10 Ni1 . . 123.4(2)
N11 N10 Ni1 . . 117.8(2)
C13 N11 N10 . . 119.8(3)
C13 N11 Ni2 . . 122.1(2)
N10 N11 Ni2 . . 118.1(2)
N10 C10 C11 . . 123.4(4)
N10 C10 H10 . . 118.3
C11 C10 H10 . . 118.3
C12 C11 C10 . . 117.6(3)
C12 C11 H11 . . 121.2
C10 C11 H11 . . 121.2
C11 C12 C13 . . 117.6(4)
C11 C12 H12 . . 121.2
C13 C12 H12 . . 121.2
N11 C13 C12 . . 122.8(3)
N11 C13 H13 . . 118.6
C12 C13 H13 . . 118.6
C20 N20 N21 . . 119.8(3)
C20 N20 Ni1 . . 121.1(2)
N21 N20 Ni1 . . 119.2(2)
C23 N21 N20 . . 119.1(3)
C23 N21 Ni2 . . 124.2(2)
N20 N21 Ni2 . . 116.7(2)
N20 C20 C21 . . 122.9(3)
N20 C20 H20 . . 118.6
C21 C20 H20 . . 118.6
C22 C21 C20 . . 117.6(4)
C22 C21 H21 . . 121.2
C20 C21 H21 . . 121.2
C21 C22 C23 . . 117.3(3)
C21 C22 H22 . . 121.3
C23 C22 H22 . . 121.3
N21 C23 C22 . . 123.3(3)
N21 C23 H23 . . 118.4
C22 C23 H23 . . 118.4
C30 O1 Ni1 . . 127.1(3)
C30 O1 H1O1 . . 108.0
Ni1 O1 H1O1 . . 124.6
O1 C30 H30A . . 109.5
O1 C30 H30B . . 109.5
H30A C30 H30B . . 109.5
O1 C30 H30C . . 109.5
H30A C30 H30C . . 109.5
H30B C30 H30C . . 109.5
C31 O2 H1O2 . . 109.7
O2 C31 H31A . . 109.5
O2 C31 H31B . . 109.5
H31A C31 H31B . . 109.5
O2 C31 H31C . . 109.5
H31A C31 H31C . . 109.5
H31B C31 H31C . . 109.5
C32 O3 H1O3 . . 115.6
O3 C32 H32A . . 109.5
O3 C32 H32B . . 109.5
H32A C32 H32B . . 109.5
O3 C32 H32C . . 109.5
H32A C32 H32C . . 109.5
H32B C32 H32C . . 109.5

loop_
_geom_bond_atom_site_label_1
_geom_bond_atom_site_label_2
_geom_bond_site_symmetry_2
_geom_bond_distance
_geom_bond_publ_flag
Ni1 N3 . 2.024(3) y
Ni1 N1 . 2.031(3) y
Ni1 O1 . 2.067(3) y
Ni1 N10 . 2.110(3) y
Ni1 N20 . 2.128(3) y
Ni1 N2 . 2.132(3) y
Ni2 N21 5_666 2.099(3) ?
Ni2 N21 . 2.099(3) y
Ni2 N2 . 2.114(3) y
Ni2 N2 5_666 2.114(3) ?
Ni2 N11 5_666 2.121(3) ?
Ni2 N11 . 2.121(3) y
N1 C1 . 1.149(5) ?
C1 S1 . 1.631(4) ?
N2 C2 . 1.126(5) ?
C2 S2 . 1.614(5) ?
N3 C3 . 1.156(5) ?
C3 S3 . 1.631(4) ?
N10 C10 . 1.329(5) ?
N10 N11 . 1.352(4) ?
N11 C13 . 1.327(5) ?
C10 C11 . 1.388(6) ?
C10 H10 . 0.9500 ?
C11 C12 . 1.364(6) ?
C11 H11 . 0.9500 ?
C12 C13 . 1.391(5) ?
C12 H12 . 0.9500 ?
C13 H13 . 0.9500 ?
N20 C20 . 1.319(5) ?
N20 N21 . 1.350(4) ?
N21 C23 . 1.325(4) ?
C20 C21 . 1.395(6) ?
C20 H20 . 0.9500 ?
C21 C22 . 1.363(6) ?
C21 H21 . 0.9500 ?
C22 C23 . 1.391(5) ?
C22 H22 . 0.9500 ?
C23 H23 . 0.9500 ?
O1 C30 . 1.420(5) ?
O1 H1O1 . 0.8399 ?
C30 H30A . 0.9800 ?
C30 H30B . 0.9800 ?
C30 H30C . 0.9800 ?
O2 C31 . 1.403(9) ?
O2 H1O2 . 0.8399 ?
C31 H31A . 0.9800 ?
C31 H31B . 0.9800 ?
C31 H31C . 0.9800 ?
O3 C32 . 1.413(11) ?
O3 H1O3 . 0.8401 ?
C32 H32A . 0.9800 ?
C32 H32B . 0.9800 ?
C32 H32C . 0.9800 ?

loop_
_geom_hbond_atom_site_label_D
_geom_hbond_atom_site_label_H
_geom_hbond_atom_site_label_A
_geom_hbond_site_symmetry_A
_geom_hbond_distance_DH
_geom_hbond_distance_HA
_geom_hbond_distance_DA
_geom_hbond_angle_DHA
O1 H1O1 O2 7_575 0.84 1.84 2.671(4) 170.9
O2 H1O2 O3 . 0.84 1.91 2.691(9) 154.5
O3 H1O3 S1 . 0.84 2.45 3.285(6) 178.3
